data_7154420
loop_
_publ_author_name
'Montoro, Teresa'
'Tardajos, Gloria'
'Guerrero, Andr\'es'
'Torres, Mar\'ia Del Rosario'
'Salgado, C\'astor'
'Fern\'andez, Israel'
'Os\'io Barcina, Jos\'e'

_publ_section_title
;
 \s-Hole\p and lone pair\p interactions in benzylic halides.
;
_journal_issue 22
_journal_name_full 'Organic &amp; biomolecular chemistry'
_journal_page_first 6194
_journal_page_last 6202
_journal_paper_doi 10.1039/c5ob00366k
_journal_volume 13
_journal_year 2015
_chemical_formula_sum 'C13 H15 I'
_chemical_formula_weight 298.15
_chemical_name_systematic
; 
 ? 
;
_space_group_IT_number 14
_symmetry_cell_setting monoclinic
_symmetry_space_group_name_Hall '-P 2yn'
_symmetry_space_group_name_H-M 'P 1 21/n 1'
_atom_sites_solution_hydrogens geom
_atom_sites_solution_primary direct
_atom_sites_solution_secondary difmap
_audit_creation_method SHELXL-97
_audit_update_record
;
2014-06-11 deposited with the CCDC.
2015-04-24 downloaded from the CCDC.
;
_cell_angle_alpha 90.00
_cell_angle_beta 112.526(13)
_cell_angle_gamma 90.00
_cell_formula_units_Z 4
_cell_length_a 6.350(5)
_cell_length_b 31.01(3)
_cell_length_c 6.458(5)
_cell_measurement_reflns_used 2535
_cell_measurement_temperature 296(2)
_cell_measurement_theta_max 25.77
_cell_measurement_theta_min 2.63
_cell_volume 1174.6(17)
_computing_cell_refinement 'Bruker SMART'
_computing_data_collection 'Bruker SMART'
_computing_data_reduction 'Bruker SAINT'
_computing_molecular_graphics 'Bruker SHELXTL'
_computing_publication_material 'Bruker SHELXTL'
_computing_structure_refinement 'SHELXL-97 (Sheldrick, 1997)'
_computing_structure_solution 'SHELXS-97 (Sheldrick, 1990)'
_diffrn_ambient_temperature 296(2)
_diffrn_measured_fraction_theta_full 0.987
_diffrn_measured_fraction_theta_max 0.987
_diffrn_measurement_device_type 'CCD area detector'
_diffrn_measurement_method 'phi and omega scans'
_diffrn_radiation_monochromator graphite
_diffrn_radiation_source 'fine-focus sealed tube'
_diffrn_radiation_type MoK\a
_diffrn_radiation_wavelength 0.71073
_diffrn_reflns_av_R_equivalents 0.1078
_diffrn_reflns_av_sigmaI/netI 0.0677
_diffrn_reflns_limit_h_max 5
_diffrn_reflns_limit_h_min -7
_diffrn_reflns_limit_k_max 33
_diffrn_reflns_limit_k_min -36
_diffrn_reflns_limit_l_max 7
_diffrn_reflns_limit_l_min -7
_diffrn_reflns_number 6319
_diffrn_reflns_theta_full 25.00
_diffrn_reflns_theta_max 25.00
_diffrn_reflns_theta_min 1.31
_exptl_absorpt_coefficient_mu 2.687
_exptl_absorpt_correction_type none
_exptl_crystal_colour colorless
_exptl_crystal_density_diffrn 1.686
_exptl_crystal_density_method 'not measured'
_exptl_crystal_description prismatic
_exptl_crystal_F_000 584
_exptl_crystal_size_max 0.25
_exptl_crystal_size_mid 0.18
_exptl_crystal_size_min 0.15
_refine_diff_density_max 1.011
_refine_diff_density_min -1.017
_refine_diff_density_rms 0.098
_refine_ls_extinction_method none
_refine_ls_goodness_of_fit_ref 0.997
_refine_ls_hydrogen_treatment constr
_refine_ls_matrix_type full
_refine_ls_number_parameters 127
_refine_ls_number_reflns 2055
_refine_ls_number_restraints 0
_refine_ls_restrained_S_all 0.997
_refine_ls_R_factor_all 0.0774
_refine_ls_R_factor_gt 0.0442
_refine_ls_shift/su_max 0.000
_refine_ls_shift/su_mean 0.000
_refine_ls_structure_factor_coef Fsqd
_refine_ls_weighting_details 'calc w=1/[\s^2^(Fo^2^)+(0.0550P)^2^+0.0000P] where P=(Fo^2^+2Fc^2^)/3'
_refine_ls_weighting_scheme calc
_refine_ls_wR_factor_gt 0.0931
_refine_ls_wR_factor_ref 0.1018
_reflns_number_gt 1483
_reflns_number_total 2055
_reflns_threshold_expression >2sigma(I)
_cod_data_source_file c5ob00366k2.cif
_cod_data_source_block C13H15I
_cod_depositor_comments
;
The following automatic conversions were performed:

'_symmetry_cell_setting' value 'Monoclinic' changed to 'monoclinic'
according to
/usr/data/users/saulius/crontab/automatic-downloads/rss-feeds/RSC/lib/dictionaries/cif_core.dic
dictionary named 'cif_core.dic' version 2.4.2 from 2011-04-26.

Automatic conversion script
Id: cif_fix_values 3271 2015-04-21 07:52:19Z andrius 

 Adding full bibliography for 7154420--7154422.cif.
;
_cod_original_cell_volume 1174.5(17)
_cod_original_sg_symbol_H-M P2(1)/n
_cod_database_code 7154420

loop_
_symmetry_equiv_pos_as_xyz
'x, y, z'
'-x+1/2, y+1/2, -z+1/2'
'-x, -y, -z'
'x-1/2, -y-1/2, z-1/2'

loop_
_atom_site_label
_atom_site_type_symbol
_atom_site_fract_x
_atom_site_fract_y
_atom_site_fract_z
_atom_site_U_iso_or_equiv
_atom_site_adp_type
_atom_site_occupancy
_atom_site_symmetry_multiplicity
_atom_site_calc_flag
_atom_site_refinement_flags
C1 C 0.8242(9) 0.08922(19) 0.2594(9) 0.0527(14) Uani 1 1 d .
H1 H 0.8888 0.1066 0.1713 0.063 Uiso 1 1 calc R
C2 C 0.6737(12) 0.0513(2) 0.1328(11) 0.0700(18) Uani 1 1 d .
H2A H 0.7658 0.0269 0.1259 0.084 Uiso 1 1 calc R
H2B H 0.5760 0.0597 -0.0185 0.084 Uiso 1 1 calc R
C3 C 0.5320(11) 0.0408(2) 0.2742(10) 0.0641(17) Uani 1 1 d .
H3A H 0.5601 0.0115 0.3313 0.077 Uiso 1 1 calc R
H3B H 0.3703 0.0443 0.1869 0.077 Uiso 1 1 calc R
C4 C 0.6174(8) 0.07396(17) 0.4669(8) 0.0451(12) Uani 1 1 d .
H4 H 0.5127 0.0792 0.5431 0.054 Uiso 1 1 calc R
C5 C 0.8610(9) 0.06104(18) 0.6228(9) 0.0564(15) Uani 1 1 d .
H5A H 0.9125 0.0778 0.7599 0.068 Uiso 1 1 calc R
H5B H 0.8691 0.0306 0.6603 0.068 Uiso 1 1 calc R
C6 C 1.0015(10) 0.0711(2) 0.4836(11) 0.0627(16) Uani 1 1 d .
H6A H 1.0737 0.0452 0.4574 0.075 Uiso 1 1 calc R
H6B H 1.1182 0.0923 0.5578 0.075 Uiso 1 1 calc R
C7 C 0.6713(8) 0.11406(16) 0.3535(7) 0.0375(11) Uani 1 1 d .
C8 C 0.7758(8) 0.15288(16) 0.4991(8) 0.0413(12) Uani 1 1 d .
C9 C 0.9445(9) 0.17759(17) 0.4774(10) 0.0569(15) Uani 1 1 d .
H9 H 1.0011 0.1705 0.3686 0.068 Uiso 1 1 calc R
C10 C 1.0336(12) 0.2133(2) 0.6150(14) 0.076(2) Uani 1 1 d .
H10 H 1.1471 0.2298 0.5958 0.092 Uiso 1 1 calc R
C11 C 0.9557(14) 0.2241(2) 0.7759(13) 0.087(3) Uani 1 1 d .
H11 H 1.0165 0.2478 0.8673 0.104 Uiso 1 1 calc R
C12 C 0.7871(13) 0.2000(2) 0.8047(11) 0.076(2) Uani 1 1 d .
H12 H 0.7337 0.2076 0.9153 0.091 Uiso 1 1 calc R
C13 C 0.6962(10) 0.16450(18) 0.6684(9) 0.0542(14) Uani 1 1 d .
H13 H 0.5824 0.1483 0.6886 0.065 Uiso 1 1 calc R
I1 I 0.36499(6) 0.141039(14) 0.08631(6) 0.0624(2) Uani 1 1 d .

loop_
_atom_site_aniso_label
_atom_site_aniso_U_11
_atom_site_aniso_U_22
_atom_site_aniso_U_33
_atom_site_aniso_U_23
_atom_site_aniso_U_13
_atom_site_aniso_U_12
C1 0.050(3) 0.063(3) 0.058(3) -0.009(3) 0.036(3) -0.001(3)
C2 0.086(5) 0.069(4) 0.061(4) -0.027(3) 0.035(3) -0.011(4)
C3 0.067(4) 0.060(4) 0.065(4) -0.014(3) 0.026(3) -0.023(3)
C4 0.049(3) 0.048(3) 0.043(3) -0.006(2) 0.022(2) -0.011(3)
C5 0.066(4) 0.044(3) 0.050(3) 0.001(2) 0.011(3) 0.003(3)
C6 0.045(3) 0.052(3) 0.090(4) -0.017(3) 0.024(3) 0.005(3)
C7 0.033(2) 0.047(3) 0.032(2) 0.0001(19) 0.0116(19) -0.004(2)
C8 0.038(3) 0.041(3) 0.033(2) 0.0103(19) 0.000(2) 0.000(2)
C9 0.050(3) 0.047(3) 0.067(4) 0.004(3) 0.016(3) -0.012(3)
C10 0.068(4) 0.053(4) 0.088(5) 0.006(3) 0.007(4) -0.024(3)
C11 0.095(6) 0.050(4) 0.071(5) -0.008(3) -0.017(4) -0.004(4)
C12 0.104(5) 0.062(4) 0.054(3) -0.014(3) 0.021(4) 0.015(4)
C13 0.071(4) 0.046(3) 0.048(3) -0.003(2) 0.026(3) 0.000(3)
I1 0.0457(3) 0.0855(3) 0.0435(2) 0.00633(19) 0.00302(16) -0.0022(2)

loop_
_atom_type_symbol
_atom_type_description
_atom_type_scat_dispersion_real
_atom_type_scat_dispersion_imag
_atom_type_scat_source
C C 0.0033 0.0016 'International Tables Vol C Tables 4.2.6.8 and 6.1.1.4'
H H 0.0000 0.0000 'International Tables Vol C Tables 4.2.6.8 and 6.1.1.4'
I I -0.4742 1.8119 'International Tables Vol C Tables 4.2.6.8 and 6.1.1.4'

loop_
_geom_angle_atom_site_label_1
_geom_angle_atom_site_label_2
_geom_angle_atom_site_label_3
_geom_angle
C7 C1 C2 103.6(4)
C7 C1 C6 98.9(4)
C2 C1 C6 107.4(5)
C1 C2 C3 103.4(5)
C2 C3 C4 103.4(4)
C5 C4 C3 107.9(5)
C5 C4 C7 99.8(4)
C3 C4 C7 103.1(4)
C6 C5 C4 103.3(4)
C5 C6 C1 104.1(4)
C8 C7 C1 116.8(4)
C8 C7 C4 117.9(4)
C1 C7 C4 94.1(4)
C8 C7 I1 103.2(3)
C1 C7 I1 112.4(3)
C4 C7 I1 112.7(3)
C9 C8 C13 117.5(5)
C9 C8 C7 123.7(5)
C13 C8 C7 118.7(5)
C8 C9 C10 121.4(7)
C11 C10 C9 120.4(7)
C10 C11 C12 120.2(6)
C11 C12 C13 120.0(7)
C12 C13 C8 120.4(6)

loop_
_geom_bond_atom_site_label_1
_geom_bond_atom_site_label_2
_geom_bond_distance
C1 C7 1.535(7)
C1 C2 1.537(8)
C1 C6 1.559(8)
C2 C3 1.542(9)
C3 C4 1.544(7)
C4 C5 1.540(7)
C4 C7 1.547(7)
C5 C6 1.521(9)
C7 C8 1.515(7)
C7 I1 2.211(5)
C8 C9 1.367(7)
C8 C13 1.415(8)
C9 C10 1.397(9)
C10 C11 1.352(11)
C11 C12 1.375(10)
C12 C13 1.390(9)

loop_
_geom_torsion_atom_site_label_1
_geom_torsion_atom_site_label_2
_geom_torsion_atom_site_label_3
_geom_torsion_atom_site_label_4
_geom_torsion
C7 C1 C2 C3 -34.1(6)
C6 C1 C2 C3 70.0(6)
C1 C2 C3 C4 0.0(7)
C2 C3 C4 C5 -71.3(6)
C2 C3 C4 C7 33.7(6)
C3 C4 C5 C6 70.7(5)
C7 C4 C5 C6 -36.6(5)
C4 C5 C6 C1 0.3(5)
C7 C1 C6 C5 36.4(5)
C2 C1 C6 C5 -71.0(5)
C2 C1 C7 C8 177.2(5)
C6 C1 C7 C8 66.7(5)
C2 C1 C7 C4 52.9(5)
C6 C1 C7 C4 -57.5(4)
C2 C1 C7 I1 -63.7(5)
C6 C1 C7 I1 -174.2(3)
C5 C4 C7 C8 -64.9(5)
C3 C4 C7 C8 -176.0(4)
C5 C4 C7 C1 58.5(4)
C3 C4 C7 C1 -52.6(5)
C5 C4 C7 I1 174.9(3)
C3 C4 C7 I1 63.8(5)
C1 C7 C8 C9 29.0(7)
C4 C7 C8 C9 140.0(5)
I1 C7 C8 C9 -95.0(5)
C1 C7 C8 C13 -150.8(5)
C4 C7 C8 C13 -39.8(6)
I1 C7 C8 C13 85.2(5)
C13 C8 C9 C10 -0.8(8)
C7 C8 C9 C10 179.4(5)
C8 C9 C10 C11 0.7(10)
C9 C10 C11 C12 -0.3(11)
C10 C11 C12 C13 0.1(10)
C11 C12 C13 C8 -0.2(9)
C9 C8 C13 C12 0.5(8)
C7 C8 C13 C12 -179.7(5)
